data_7002327
loop_
_publ_author_name
'Clemente-Le\'on, Miguel'
'Coronado, Eugenio'
'Gim\'enez-L\'opez, M. Carmen'
'Romero, Francisco M.'
'Asthana, Saket'
'Desplanches, C\'edric'
'L\'etard, Jean-Fran\,cois'

_publ_section_title
;
 Structural, thermal and photomagnetic properties of spin crossover
 [Fe(bpp)2]2+ salts bearing [Cr(L)(ox)2]&#x2212; anions
;
_journal_coden_ASTM DTARAF
_journal_issue 38
_journal_name_full 'Dalton Transactions'
_journal_page_first 8087
_journal_page_last 8095
_journal_paper_doi 10.1039/b902825k
_journal_year 2009
_chemical_formula_sum 'C38 H40 Cl Cr Fe N12 O17'
_chemical_formula_weight 1080.12
_space_group_IT_number 14
_symmetry_space_group_name_Hall '-P 2ybc'
_symmetry_space_group_name_H-M 'P 1 21/c 1'
_atom_sites_solution_hydrogens geom
_atom_sites_solution_primary direct
_atom_sites_solution_secondary difmap
_audit_creation_method SHELXL-97
_cell_angle_alpha 90.00
_cell_angle_beta 113.8450(10)
_cell_angle_gamma 90.00
_cell_formula_units_Z 4
_cell_length_a 14.1194(2)
_cell_length_b 21.5445(3)
_cell_length_c 16.9346(2)
_cell_measurement_reflns_used 11020
_cell_measurement_temperature 180(2)
_cell_measurement_theta_max 27.485
_cell_measurement_theta_min 0.998
_cell_volume 4711.71(11)
_computing_structure_refinement 'SHELXL-97 (Sheldrick, 2008)'
_diffrn_ambient_temperature 180(2)
_diffrn_measured_fraction_theta_full 1.000
_diffrn_measured_fraction_theta_max 1.000
_diffrn_radiation_monochromator graphite
_diffrn_radiation_source 'fine-focus sealed tube'
_diffrn_radiation_type MoK\a
_diffrn_radiation_wavelength 0.71073
_diffrn_reflns_av_R_equivalents 0.0489
_diffrn_reflns_av_sigmaI/netI 0.0741
_diffrn_reflns_limit_h_max 18
_diffrn_reflns_limit_h_min -18
_diffrn_reflns_limit_k_max 27
_diffrn_reflns_limit_k_min -27
_diffrn_reflns_limit_l_max 21
_diffrn_reflns_limit_l_min -21
_diffrn_reflns_number 21187
_diffrn_reflns_theta_full 27.47
_diffrn_reflns_theta_max 27.47
_diffrn_reflns_theta_min 1.58
_exptl_absorpt_coefficient_mu 0.679
_exptl_absorpt_correction_type none
_exptl_crystal_colour Red
_exptl_crystal_density_diffrn 1.523
_exptl_crystal_density_method 'not measured'
_exptl_crystal_F_000 2220
_exptl_crystal_size_max 0.5
_exptl_crystal_size_mid 0.1
_exptl_crystal_size_min 0.1
_refine_diff_density_max 0.941
_refine_diff_density_min -0.763
_refine_diff_density_rms 0.172
_refine_ls_extinction_method none
_refine_ls_goodness_of_fit_ref 1.123
_refine_ls_hydrogen_treatment mixed
_refine_ls_matrix_type full
_refine_ls_number_parameters 655
_refine_ls_number_reflns 10782
_refine_ls_number_restraints 9
_refine_ls_restrained_S_all 1.124
_refine_ls_R_factor_all 0.0959
_refine_ls_R_factor_gt 0.0479
_refine_ls_shift/su_max 0.085
_refine_ls_shift/su_mean 0.008
_refine_ls_structure_factor_coef Fsqd
_refine_ls_weighting_details 'calc w=1/[\s^2^(Fo^2^)+(0.0917P)^2^+0.0000P] where P=(Fo^2^+2Fc^2^)/3'
_refine_ls_weighting_scheme calc
_refine_ls_wR_factor_gt 0.1293
_refine_ls_wR_factor_ref 0.1696
_reflns_number_gt 7114
_reflns_number_total 10782
_reflns_threshold_expression >2\s(I)
_cod_data_source_file B902825K.txt
_cod_data_source_block febppcrcl_
_cod_depositor_comments
;
The following automatic conversions were performed:
'_exptl_absorpt_correction_type' value 'None' changed to 'none' according
to '/home/saulius/struct/CIF-dictionaries/cif_core.dic' dictionary named
'cif_core.dic' version 2.4.1 from 2010-06-29.

Automatic conversion script
Id: cif_fix_enum 1527 2010-12-29 10:47:43Z saulius 
;
_cod_original_sg_symbol_H-M P21/c
_cod_database_code 7002327

loop_
_symmetry_equiv_pos_as_xyz
'x, y, z'
'-x, y+1/2, -z+1/2'
'-x, -y, -z'
'x, -y-1/2, z-1/2'

loop_
_atom_site_label
_atom_site_type_symbol
_atom_site_fract_x
_atom_site_fract_y
_atom_site_fract_z
_atom_site_U_iso_or_equiv
_atom_site_adp_type
_atom_site_occupancy
_atom_site_symmetry_multiplicity
_atom_site_calc_flag
_atom_site_refinement_flags
_atom_site_disorder_assembly
_atom_site_disorder_group
C1 C 0.7971(2) 0.97496(15) 0.8268(2) 0.0182(7) Uani 1 1 d . . .
C2 C 0.7084(3) 0.96875(16) 0.7347(2) 0.0201(7) Uani 1 1 d . . .
C3 C 0.7549(2) 1.14238(15) 0.6964(2) 0.0177(7) Uani 1 1 d . . .
C4 C 0.6470(2) 1.16988(15) 0.6771(2) 0.0174(7) Uani 1 1 d . . .
C5 C 0.4912(3) 1.02031(16) 0.8130(2) 0.0216(7) Uani 1 1 d . . .
H5 H 0.4874 0.9963 0.7662 0.026 Uiso 1 1 calc R . .
C6 C 0.4164(3) 1.01247(17) 0.8455(2) 0.0289(8) Uani 1 1 d . . .
H6 H 0.3628 0.9841 0.8209 0.035 Uiso 1 1 calc R . .
C7 C 0.4237(3) 1.04835(19) 0.9163(2) 0.0333(9) Uani 1 1 d . . .
H7 H 0.3745 1.0441 0.9395 0.040 Uiso 1 1 calc R . .
C8 C 0.5029(3) 1.08961(18) 0.9515(2) 0.0297(9) Uani 1 1 d . . .
H8 H 0.5086 1.1131 0.9993 0.036 Uiso 1 1 calc R . .
C9 C 0.5750(3) 1.09636(16) 0.9157(2) 0.0216(7) Uani 1 1 d . . .
C10 C 0.6610(3) 1.14144(16) 0.9458(2) 0.0205(7) Uani 1 1 d . . .
C11 C 0.6802(3) 1.18242(18) 1.0131(2) 0.0293(9) Uani 1 1 d . . .
H11 H 0.6394 1.1815 1.0445 0.035 Uiso 1 1 calc R . .
C12 C 0.7595(3) 1.22460(18) 1.0336(2) 0.0344(10) Uani 1 1 d . . .
H12 H 0.7716 1.2530 1.0780 0.041 Uiso 1 1 calc R . .
C13 C 0.8204(3) 1.22433(18) 0.9882(2) 0.0329(9) Uani 1 1 d . . .
H13 H 0.8752 1.2521 1.0018 0.039 Uiso 1 1 calc R . .
C14 C 0.7993(3) 1.18210(17) 0.9217(2) 0.0268(8) Uani 1 1 d . . .
H14 H 0.8410 1.1820 0.8909 0.032 Uiso 1 1 calc R . .
C15 C 1.4692(3) 1.35159(17) 1.6489(2) 0.0251(8) Uani 1 1 d . . .
H15 H 1.5263 1.3662 1.6960 0.030 Uiso 1 1 calc R . .
C16 C 1.3759(3) 1.38101(17) 1.6096(2) 0.0257(8) Uani 1 1 d . . .
H16 H 1.3570 1.4194 1.6236 0.031 Uiso 1 1 calc R . .
C17 C 1.3155(2) 1.34107(16) 1.5440(2) 0.0197(7) Uani 1 1 d . . .
C18 C 1.2093(2) 1.34476(15) 1.4783(2) 0.0195(7) Uani 1 1 d . . .
C19 C 1.1430(3) 1.39484(17) 1.4669(2) 0.0244(8) Uani 1 1 d . . .
H19 H 1.1638 1.4295 1.5025 0.029 Uiso 1 1 calc R . .
C20 C 1.0439(3) 1.39147(17) 1.4001(2) 0.0261(8) Uani 1 1 d . . .
H20 H 0.9976 1.4241 1.3911 0.031 Uiso 1 1 calc R . .
C21 C 1.0156(3) 1.34028(16) 1.3484(2) 0.0237(8) Uani 1 1 d . . .
H21 H 0.9499 1.3377 1.3039 0.028 Uiso 1 1 calc R . .
C22 C 1.0856(2) 1.29230(16) 1.3627(2) 0.0193(7) Uani 1 1 d . . .
C23 C 1.0681(3) 1.23608(16) 1.3102(2) 0.0234(8) Uani 1 1 d . . .
C24 C 0.9820(3) 1.2140(2) 1.2396(3) 0.0512(13) Uani 1 1 d . . .
H24 H 0.9165 1.2317 1.2144 0.061 Uiso 1 1 calc R . .
C25 C 1.0158(3) 1.1606(2) 1.2161(3) 0.0541(14) Uani 1 1 d . . .
H25 H 0.9766 1.1347 1.1706 0.065 Uiso 1 1 calc R . .
C26 C 1.4058(3) 1.31731(17) 1.2599(2) 0.0259(8) Uani 1 1 d . . .
H26 H 1.4067 1.3456 1.2187 0.031 Uiso 1 1 calc R . .
C27 C 1.4765(3) 1.27053(16) 1.2964(2) 0.0243(8) Uani 1 1 d . . .
H27 H 1.5337 1.2604 1.2850 0.029 Uiso 1 1 calc R . .
C28 C 1.4429(3) 1.24138(16) 1.3551(2) 0.0192(7) Uani 1 1 d . . .
C29 C 1.4821(2) 1.18698(16) 1.4105(2) 0.0192(7) Uani 1 1 d . . .
C30 C 1.5711(3) 1.15391(17) 1.4208(2) 0.0240(8) Uani 1 1 d . . .
H30 H 1.6127 1.1660 1.3928 0.029 Uiso 1 1 calc R . .
C31 C 1.5956(3) 1.10236(16) 1.4743(2) 0.0243(8) Uani 1 1 d . . .
H31 H 1.6556 1.0801 1.4833 0.029 Uiso 1 1 calc R . .
C32 C 1.5329(3) 1.08343(16) 1.5142(2) 0.0225(8) Uani 1 1 d . . .
H32 H 1.5490 1.0484 1.5493 0.027 Uiso 1 1 calc R . .
C33 C 1.4441(2) 1.11838(15) 1.50047(19) 0.0177(7) Uani 1 1 d . . .
C34 C 1.3678(3) 1.10453(15) 1.5359(2) 0.0191(7) Uani 1 1 d . . .
C35 C 1.3586(3) 1.05508(17) 1.5857(2) 0.0255(8) Uani 1 1 d . . .
H35 H 1.4041 1.0221 1.6081 0.031 Uiso 1 1 calc R . .
C36 C 1.2668(3) 1.06602(18) 1.5943(2) 0.0300(9) Uani 1 1 d . . .
H36 H 1.2382 1.0412 1.6239 0.036 Uiso 1 1 calc R . .
C100 C 0.9134(7) 1.4999(4) 1.1449(5) 0.126(3) Uani 1 1 d D . .
H10A H 0.8920 1.5391 1.1161 0.190 Uiso 1 1 calc R . .
H10B H 0.9736 1.5059 1.1976 0.190 Uiso 1 1 calc R . .
H10C H 0.8584 1.4828 1.1577 0.190 Uiso 1 1 calc R . .
C101 C 0.9375(6) 1.4585(3) 1.0905(5) 0.105(2) Uani 1 1 d D . .
H10D H 0.9926 1.4757 1.0768 0.126 Uiso 1 1 calc R . .
H10E H 0.8772 1.4524 1.0369 0.126 Uiso 1 1 calc R . .
O1 O 0.77979(16) 1.01738(10) 0.87367(13) 0.0169(5) Uani 1 1 d . . .
O2 O 0.63718(16) 1.01043(10) 0.71716(13) 0.0185(5) Uani 1 1 d . . .
O1W O 0.9149(2) 0.05134(13) 0.04736(16) 0.0319(6) Uani 1 1 d D . .
O3 O 0.78582(16) 1.10365(10) 0.75939(13) 0.0164(5) Uani 1 1 d . . .
O2W O 1.1797(2) 1.40313(14) 1.2595(2) 0.0393(7) Uani 1 1 d D . .
O4 O 0.59824(16) 1.14227(10) 0.71731(13) 0.0175(5) Uani 1 1 d . . .
O3W O 0.8084(3) 0.01259(15) 0.1461(2) 0.0489(8) Uani 1 1 d D . .
O5 O 0.87312(18) 0.94172(12) 0.84930(14) 0.0275(6) Uani 1 1 d . . .
O4W O 1.0268(3) 1.3385(2) 1.0139(3) 0.0699(11) Uani 1 1 d D . .
O6 O 0.71132(19) 0.92658(12) 0.68792(15) 0.0333(7) Uani 1 1 d . . .
O7 O 0.80450(17) 1.15792(11) 0.65470(15) 0.0253(6) Uani 1 1 d . . .
O8 O 0.61614(18) 1.21445(10) 0.62881(15) 0.0222(5) Uani 1 1 d . . .
O9 O 0.6994(3) 0.41620(17) 0.8204(2) 0.0692(11) Uani 1 1 d . . .
O10 O 0.8679(3) 0.3825(5) 0.8555(3) 0.214(4) Uani 1 1 d . . .
O11 O 0.7510(3) 0.37818(16) 0.71546(18) 0.0549(9) Uani 1 1 d . . .
O12 O 0.7322(5) 0.3123(2) 0.8137(3) 0.123(2) Uani 1 1 d . . .
O100 O 0.9701(2) 1.39940(15) 1.1352(2) 0.0512(8) Uani 1 1 d . . .
H100 H 0.9230 1.3849 1.1459 0.077 Uiso 1 1 calc R . .
Cr Cr 0.67985(4) 1.07908(2) 0.80019(3) 0.01444(14) Uani 1 1 d . . .
Fe Fe 1.28971(3) 1.22348(2) 1.43591(3) 0.01700(14) Uani 1 1 d . . .
Cl Cl 0.76471(8) 0.37225(7) 0.80302(7) 0.0552(4) Uani 1 1 d . . .
N1 N 0.5690(2) 1.06142(13) 0.84646(16) 0.0176(6) Uani 1 1 d . . .
N2 N 0.7211(2) 1.14145(12) 0.89993(16) 0.0186(6) Uani 1 1 d . . .
N3 N 1.4633(2) 1.29813(13) 1.60745(17) 0.0211(6) Uani 1 1 d . . .
H3 H 1.5134 1.2720 1.6207 0.025 Uiso 1 1 calc R . .
N4 N 1.3699(2) 1.28985(13) 1.54260(17) 0.0191(6) Uani 1 1 d . . .
N5 N 1.1805(2) 1.29462(13) 1.42697(17) 0.0178(6) Uani 1 1 d . . .
N6 N 1.1488(2) 1.19763(13) 1.32849(18) 0.0231(7) Uani 1 1 d . . .
N7 N 1.1150(2) 1.15205(14) 1.2697(2) 0.0357(8) Uani 1 1 d . . .
H7A H 1.1522 1.1213 1.2668 0.043 Uiso 1 1 calc R . .
N8 N 1.3351(2) 1.31471(13) 1.29466(17) 0.0235(7) Uani 1 1 d . . .
H8A H 1.2829 1.3393 1.2809 0.028 Uiso 1 1 calc R . .
N9 N 1.3565(2) 1.26884(13) 1.35373(17) 0.0201(6) Uani 1 1 d . . .
N10 N 1.4213(2) 1.16944(12) 1.45055(16) 0.0171(6) Uani 1 1 d . . .
N11 N 1.2871(2) 1.14354(13) 1.51568(17) 0.0218(6) Uani 1 1 d . . .
N12 N 1.2263(2) 1.11887(14) 1.55232(18) 0.0262(7) Uani 1 1 d . . .
H121 H 1.1691 1.1350 1.5491 0.050 Uiso 1 1 calc . . .
H4W2 H 1.061(4) 1.318(2) 1.061(2) 0.060 Uiso 1 1 d D . .
H3W1 H 0.799(4) 0.0458(15) 0.169(3) 0.060 Uiso 1 1 d D . .
H1W1 H 0.9789(15) 0.053(2) 0.066(3) 0.060 Uiso 1 1 d D . .
H2W1 H 1.196(4) 1.4276(18) 1.301(2) 0.060 Uiso 1 1 d D . .
H3W2 H 0.834(4) 0.022(2) 0.112(3) 0.060 Uiso 1 1 d D . .
H2W2 H 1.118(2) 1.397(2) 1.223(2) 0.060 Uiso 1 1 d D . .
H4W1 H 0.998(4) 1.364(2) 1.037(3) 0.060 Uiso 1 1 d D . .
H1W2 H 0.891(3) 0.046(2) -0.0066(13) 0.060 Uiso 1 1 d D . .

loop_
_atom_site_aniso_label
_atom_site_aniso_U_11
_atom_site_aniso_U_22
_atom_site_aniso_U_33
_atom_site_aniso_U_23
_atom_site_aniso_U_13
_atom_site_aniso_U_12
C1 0.0175(17) 0.0163(17) 0.0190(16) 0.0011(14) 0.0055(14) -0.0018(14)
C2 0.0194(18) 0.0189(18) 0.0204(17) 0.0000(15) 0.0065(14) -0.0019(14)
C3 0.0128(16) 0.0171(17) 0.0195(16) -0.0021(14) 0.0027(13) -0.0016(13)
C4 0.0148(16) 0.0170(17) 0.0170(16) -0.0025(14) 0.0032(13) -0.0016(14)
C5 0.0194(17) 0.0205(18) 0.0237(17) 0.0035(15) 0.0074(14) 0.0005(14)
C6 0.0232(19) 0.027(2) 0.039(2) 0.0050(17) 0.0151(17) -0.0012(16)
C7 0.029(2) 0.041(2) 0.040(2) 0.0109(19) 0.0250(18) 0.0044(18)
C8 0.030(2) 0.039(2) 0.0244(18) 0.0025(17) 0.0157(16) 0.0057(18)
C9 0.0216(18) 0.0242(19) 0.0207(17) 0.0057(15) 0.0102(14) 0.0068(15)
C10 0.0259(19) 0.0223(18) 0.0140(16) 0.0031(14) 0.0086(14) 0.0090(15)
C11 0.034(2) 0.034(2) 0.0205(18) -0.0042(16) 0.0108(16) 0.0097(18)
C12 0.036(2) 0.032(2) 0.027(2) -0.0118(17) 0.0047(17) 0.0052(18)
C13 0.031(2) 0.028(2) 0.031(2) -0.0130(17) 0.0035(17) -0.0062(17)
C14 0.0212(19) 0.031(2) 0.0276(19) -0.0035(16) 0.0087(15) -0.0037(16)
C15 0.0196(18) 0.030(2) 0.0212(17) -0.0055(16) 0.0036(14) -0.0020(15)
C16 0.0245(19) 0.0227(19) 0.0271(18) -0.0068(15) 0.0074(15) 0.0004(15)
C17 0.0162(17) 0.0222(18) 0.0200(17) -0.0024(14) 0.0066(14) 0.0020(14)
C18 0.0156(17) 0.0206(18) 0.0227(17) -0.0004(14) 0.0082(14) 0.0036(14)
C19 0.0227(19) 0.0224(19) 0.0257(18) -0.0059(15) 0.0073(15) 0.0062(15)
C20 0.0199(18) 0.026(2) 0.0308(19) -0.0037(17) 0.0090(15) 0.0099(15)
C21 0.0156(17) 0.028(2) 0.0250(17) -0.0014(16) 0.0060(14) 0.0039(15)
C22 0.0135(16) 0.0251(19) 0.0196(16) -0.0038(14) 0.0070(13) 0.0012(14)
C23 0.0159(17) 0.0219(19) 0.0268(18) -0.0046(15) 0.0030(14) 0.0047(14)
C24 0.027(2) 0.043(3) 0.059(3) -0.029(2) -0.008(2) 0.011(2)
C25 0.030(2) 0.048(3) 0.056(3) -0.033(2) -0.011(2) 0.008(2)
C26 0.029(2) 0.028(2) 0.0219(17) 0.0006(16) 0.0120(15) -0.0073(16)
C27 0.0228(19) 0.027(2) 0.0262(18) -0.0022(16) 0.0137(15) -0.0033(16)
C28 0.0183(17) 0.0222(18) 0.0188(16) -0.0037(14) 0.0093(14) -0.0017(14)
C29 0.0178(17) 0.0213(18) 0.0184(16) -0.0057(14) 0.0073(14) -0.0026(14)
C30 0.0204(18) 0.027(2) 0.0258(18) -0.0038(16) 0.0106(15) 0.0001(15)
C31 0.0186(18) 0.0242(19) 0.0281(19) -0.0065(16) 0.0074(15) 0.0057(15)
C32 0.0235(18) 0.0161(18) 0.0207(17) -0.0035(14) 0.0015(14) 0.0034(14)
C33 0.0193(17) 0.0166(17) 0.0145(15) -0.0016(14) 0.0041(13) -0.0001(14)
C34 0.0190(17) 0.0181(17) 0.0179(16) -0.0034(14) 0.0051(14) -0.0003(14)
C35 0.031(2) 0.0205(19) 0.0228(17) 0.0031(15) 0.0088(15) 0.0033(16)
C36 0.036(2) 0.028(2) 0.0267(19) 0.0072(16) 0.0139(17) -0.0050(17)
C100 0.176(9) 0.113(7) 0.122(7) -0.008(5) 0.093(7) 0.012(6)
C101 0.098(6) 0.113(6) 0.106(6) 0.018(5) 0.043(5) 0.009(5)
O1 0.0198(12) 0.0165(12) 0.0134(10) -0.0018(9) 0.0058(9) 0.0004(9)
O2 0.0178(12) 0.0163(12) 0.0181(11) -0.0016(9) 0.0038(9) 0.0013(9)
O1W 0.0287(15) 0.0435(17) 0.0215(13) -0.0046(13) 0.0081(12) -0.0071(13)
O3 0.0141(11) 0.0182(12) 0.0158(11) 0.0040(10) 0.0049(9) 0.0011(9)
O2W 0.0277(15) 0.0399(18) 0.0516(19) -0.0056(14) 0.0173(14) 0.0030(13)
O4 0.0159(12) 0.0182(12) 0.0197(11) 0.0018(9) 0.0084(9) 0.0028(9)
O3W 0.058(2) 0.0416(19) 0.069(2) -0.0020(17) 0.0483(18) -0.0064(16)
O5 0.0243(13) 0.0298(14) 0.0224(12) -0.0024(11) 0.0033(10) 0.0111(11)
O4W 0.042(2) 0.102(4) 0.071(3) -0.008(2) 0.0278(19) -0.015(2)
O6 0.0303(14) 0.0331(16) 0.0252(13) -0.0155(12) -0.0006(11) 0.0088(12)
O7 0.0182(13) 0.0341(15) 0.0275(13) 0.0120(11) 0.0132(11) 0.0039(11)
O8 0.0221(13) 0.0193(13) 0.0250(12) 0.0066(10) 0.0094(10) 0.0045(10)
O9 0.094(3) 0.064(2) 0.075(2) -0.0089(19) 0.060(2) -0.011(2)
O10 0.038(3) 0.509(14) 0.069(3) 0.008(5) -0.006(2) -0.004(5)
O11 0.067(2) 0.064(2) 0.0388(17) 0.0099(16) 0.0265(16) -0.0021(18)
O12 0.222(6) 0.067(3) 0.152(4) 0.060(3) 0.150(5) 0.063(3)
O100 0.0340(17) 0.055(2) 0.069(2) 0.0135(17) 0.0250(16) -0.0034(15)
Cr 0.0143(3) 0.0152(3) 0.0137(3) -0.0004(2) 0.0056(2) 0.0003(2)
Fe 0.0148(2) 0.0168(3) 0.0196(3) -0.00024(19) 0.00727(19) 0.00313(19)
Cl 0.0313(6) 0.0981(11) 0.0375(6) 0.0213(6) 0.0152(5) 0.0074(6)
N1 0.0164(14) 0.0187(15) 0.0185(13) 0.0023(12) 0.0078(11) 0.0027(11)
N2 0.0174(14) 0.0188(15) 0.0187(14) 0.0007(12) 0.0064(11) 0.0024(12)
N3 0.0147(14) 0.0255(16) 0.0204(14) 0.0019(13) 0.0042(12) 0.0031(12)
N4 0.0155(14) 0.0199(15) 0.0208(14) 0.0012(12) 0.0063(11) 0.0020(12)
N5 0.0139(14) 0.0184(15) 0.0220(14) -0.0034(12) 0.0082(11) 0.0013(11)
N6 0.0213(15) 0.0195(15) 0.0267(15) -0.0074(13) 0.0078(12) 0.0021(12)
N7 0.0296(18) 0.0253(18) 0.0411(18) -0.0185(15) 0.0028(15) 0.0058(14)
N8 0.0233(16) 0.0218(16) 0.0240(15) 0.0060(13) 0.0083(12) 0.0030(13)
N9 0.0206(15) 0.0197(15) 0.0202(14) 0.0018(12) 0.0086(12) 0.0004(12)
N10 0.0157(14) 0.0180(15) 0.0174(13) -0.0047(12) 0.0065(11) 0.0004(11)
N11 0.0226(15) 0.0234(16) 0.0222(15) 0.0016(12) 0.0120(12) 0.0004(13)
N12 0.0243(16) 0.0275(17) 0.0322(17) 0.0019(14) 0.0169(14) -0.0015(13)

loop_
_atom_type_symbol
_atom_type_description
_atom_type_scat_dispersion_real
_atom_type_scat_dispersion_imag
_atom_type_scat_source
C C 0.0033 0.0016 'International Tables Vol C Tables 4.2.6.8 and 6.1.1.4'
H H 0.0000 0.0000 'International Tables Vol C Tables 4.2.6.8 and 6.1.1.4'
O O 0.0106 0.0060 'International Tables Vol C Tables 4.2.6.8 and 6.1.1.4'
Cr Cr 0.3209 0.6236 'International Tables Vol C Tables 4.2.6.8 and 6.1.1.4'
Fe Fe 0.3463 0.8444 'International Tables Vol C Tables 4.2.6.8 and 6.1.1.4'
Cl Cl 0.1484 0.1585 'International Tables Vol C Tables 4.2.6.8 and 6.1.1.4'
N N 0.0061 0.0033 'International Tables Vol C Tables 4.2.6.8 and 6.1.1.4'

loop_
_geom_angle_atom_site_label_1
_geom_angle_atom_site_label_2
_geom_angle_atom_site_label_3
_geom_angle
_geom_angle_site_symmetry_1
_geom_angle_site_symmetry_3
_geom_angle_publ_flag
O5 C1 O1 125.7(3) . . ?
O5 C1 C2 120.8(3) . . ?
O1 C1 C2 113.5(3) . . ?
O6 C2 O2 126.7(3) . . ?
O6 C2 C1 119.3(3) . . ?
O2 C2 C1 114.0(3) . . ?
O7 C3 O3 125.1(3) . . ?
O7 C3 C4 121.3(3) . . ?
O3 C3 C4 113.6(3) . . ?
O8 C4 O4 126.3(3) . . ?
O8 C4 C3 119.9(3) . . ?
O4 C4 C3 113.8(3) . . ?
N1 C5 C6 122.5(3) . . ?
N1 C5 H5 118.8 . . ?
C6 C5 H5 118.8 . . ?
C5 C6 C7 118.1(3) . . ?
C5 C6 H6 120.9 . . ?
C7 C6 H6 120.9 . . ?
C8 C7 C6 120.0(4) . . ?
C8 C7 H7 120.0 . . ?
C6 C7 H7 120.0 . . ?
C7 C8 C9 119.6(4) . . ?
C7 C8 H8 120.2 . . ?
C9 C8 H8 120.2 . . ?
N1 C9 C8 121.0(3) . . ?
N1 C9 C10 114.6(3) . . ?
C8 C9 C10 124.4(3) . . ?
N2 C10 C11 120.7(3) . . ?
N2 C10 C9 114.7(3) . . ?
C11 C10 C9 124.5(3) . . ?
C12 C11 C10 120.1(4) . . ?
C12 C11 H11 120.0 . . ?
C10 C11 H11 120.0 . . ?
C13 C12 C11 119.3(3) . . ?
C13 C12 H12 120.4 . . ?
C11 C12 H12 120.4 . . ?
C12 C13 C14 118.9(4) . . ?
C12 C13 H13 120.5 . . ?
C14 C13 H13 120.5 . . ?
N2 C14 C13 122.4(4) . . ?
N2 C14 H14 118.8 . . ?
C13 C14 H14 118.8 . . ?
N3 C15 C16 107.5(3) . . ?
N3 C15 H15 126.2 . . ?
C16 C15 H15 126.2 . . ?
C15 C16 C17 105.1(3) . . ?
C15 C16 H16 127.4 . . ?
C17 C16 H16 127.4 . . ?
N4 C17 C16 110.5(3) . . ?
N4 C17 C18 116.5(3) . . ?
C16 C17 C18 133.0(3) . . ?
N5 C18 C19 121.6(3) . . ?
N5 C18 C17 113.4(3) . . ?
C19 C18 C17 125.0(3) . . ?
C18 C19 C20 117.9(3) . . ?
C18 C19 H19 121.0 . . ?
C20 C19 H19 121.0 . . ?
C21 C20 C19 119.9(3) . . ?
C21 C20 H20 120.1 . . ?
C19 C20 H20 120.1 . . ?
C20 C21 C22 119.3(3) . . ?
C20 C21 H21 120.4 . . ?
C22 C21 H21 120.4 . . ?
N5 C22 C21 121.5(3) . . ?
N5 C22 C23 113.0(3) . . ?
C21 C22 C23 125.4(3) . . ?
N6 C23 C24 110.5(3) . . ?
N6 C23 C22 116.9(3) . . ?
C24 C23 C22 132.5(3) . . ?
C25 C24 C23 104.5(4) . . ?
C25 C24 H24 127.7 . . ?
C23 C24 H24 127.7 . . ?
N7 C25 C24 108.1(3) . . ?
N7 C25 H25 125.9 . . ?
C24 C25 H25 125.9 . . ?
N8 C26 C27 107.6(3) . . ?
N8 C26 H26 126.2 . . ?
C27 C26 H26 126.2 . . ?
C26 C27 C28 104.7(3) . . ?
C26 C27 H27 127.6 . . ?
C28 C27 H27 127.6 . . ?
N9 C28 C27 110.6(3) . . ?
N9 C28 C29 117.9(3) . . ?
C27 C28 C29 131.4(3) . . ?
N10 C29 C30 121.3(3) . . ?
N10 C29 C28 113.3(3) . . ?
C30 C29 C28 125.3(3) . . ?
C31 C30 C29 117.8(3) . . ?
C31 C30 H30 121.1 . . ?
C29 C30 H30 121.1 . . ?
C32 C31 C30 121.2(3) . . ?
C32 C31 H31 119.4 . . ?
C30 C31 H31 119.4 . . ?
C31 C32 C33 118.1(3) . . ?
C31 C32 H32 121.0 . . ?
C33 C32 H32 121.0 . . ?
N10 C33 C32 121.0(3) . . ?
N10 C33 C34 113.4(3) . . ?
C32 C33 C34 125.6(3) . . ?
N11 C34 C35 110.7(3) . . ?
N11 C34 C33 117.3(3) . . ?
C35 C34 C33 131.9(3) . . ?
C36 C35 C34 104.7(3) . . ?
C36 C35 H35 127.6 . . ?
C34 C35 H35 127.6 . . ?
N12 C36 C35 107.9(3) . . ?
N12 C36 H36 126.1 . . ?
C35 C36 H36 126.1 . . ?
C101 C100 H10A 109.5 . . ?
C101 C100 H10B 109.5 . . ?
H10A C100 H10B 109.5 . . ?
C101 C100 H10C 109.5 . . ?
H10A C100 H10C 109.5 . . ?
H10B C100 H10C 109.5 . . ?
C100 C101 O100 108.7(6) . . ?
C100 C101 H10D 109.9 . . ?
O100 C101 H10D 109.9 . . ?
C100 C101 H10E 110.0 . . ?
O100 C101 H10E 110.0 . . ?
H10D C101 H10E 108.3 . . ?
C1 O1 Cr 110.62(18) . . ?
C2 O2 Cr 112.02(19) . . ?
H1W1 O1W H1W2 108(5) . . ?
C3 O3 Cr 114.7(2) . . ?
H2W1 O2W H2W2 125(5) . . ?
C4 O4 Cr 114.4(2) . . ?
H3W1 O3W H3W2 108(5) . . ?
H4W2 O4W H4W1 95(5) . . ?
C101 O100 H100 109.5 . . ?
O3 Cr O2 90.46(9) . . ?
O3 Cr O4 82.61(9) . . ?
O2 Cr O4 95.11(9) . . ?
O3 Cr O1 87.19(9) . . ?
O2 Cr O1 83.00(9) . . ?
O4 Cr O1 169.62(10) . . ?
O3 Cr N2 96.33(10) . . ?
O2 Cr N2 171.17(10) . . ?
O4 Cr N2 91.36(10) . . ?
O1 Cr N2 91.68(10) . . ?
O3 Cr N1 174.86(10) . . ?
O2 Cr N1 94.21(10) . . ?
O4 Cr N1 94.81(10) . . ?
O1 Cr N1 95.50(10) . . ?
N2 Cr N1 79.24(11) . . ?
N10 Fe N5 167.34(11) . . ?
N10 Fe N6 115.01(10) . . ?
N5 Fe N6 74.46(10) . . ?
N10 Fe N11 74.30(11) . . ?
N5 Fe N11 114.51(11) . . ?
N6 Fe N11 94.43(11) . . ?
N10 Fe N9 74.84(11) . . ?
N5 Fe N9 96.79(10) . . ?
N6 Fe N9 93.80(11) . . ?
N11 Fe N9 148.70(11) . . ?
N10 Fe N4 97.13(10) . . ?
N5 Fe N4 73.24(10) . . ?
N6 Fe N4 147.68(10) . . ?
N11 Fe N4 97.70(10) . . ?
N9 Fe N4 91.19(10) . . ?
O10 Cl O12 112.2(5) . . ?
O10 Cl O11 108.6(3) . . ?
O12 Cl O11 107.6(3) . . ?
O10 Cl O9 111.1(4) . . ?
O12 Cl O9 108.0(2) . . ?
O11 Cl O9 109.1(2) . . ?
C5 N1 C9 118.8(3) . . ?
C5 N1 Cr 125.5(2) . . ?
C9 N1 Cr 115.7(2) . . ?
C14 N2 C10 118.5(3) . . ?
C14 N2 Cr 125.7(2) . . ?
C10 N2 Cr 115.8(2) . . ?
C15 N3 N4 112.1(3) . . ?
C15 N3 H3 124.0 . . ?
N4 N3 H3 124.0 . . ?
N3 N4 C17 104.7(3) . . ?
N3 N4 Fe 139.4(2) . . ?
C17 N4 Fe 115.7(2) . . ?
C22 N5 C18 119.8(3) . . ?
C22 N5 Fe 119.1(2) . . ?
C18 N5 Fe 120.7(2) . . ?
C23 N6 N7 105.5(3) . . ?
C23 N6 Fe 116.3(2) . . ?
N7 N6 Fe 138.2(2) . . ?
C25 N7 N6 111.3(3) . . ?
C25 N7 H7A 124.3 . . ?
N6 N7 H7A 124.4 . . ?
C26 N8 N9 111.7(3) . . ?
C26 N8 H8A 124.1 . . ?
N9 N8 H8A 124.1 . . ?
C28 N9 N8 105.3(3) . . ?
C28 N9 Fe 114.3(2) . . ?
N8 N9 Fe 140.3(2) . . ?
C29 N10 C33 120.5(3) . . ?
C29 N10 Fe 119.6(2) . . ?
C33 N10 Fe 119.9(2) . . ?
C34 N11 N12 105.5(3) . . ?
C34 N11 Fe 115.0(2) . . ?
N12 N11 Fe 139.5(2) . . ?
C36 N12 N11 111.2(3) . . ?
C36 N12 H121 124.4 . . ?
N11 N12 H121 124.4 . . ?

loop_
_geom_bond_atom_site_label_1
_geom_bond_atom_site_label_2
_geom_bond_distance
_geom_bond_site_symmetry_2
_geom_bond_publ_flag
C1 O5 1.217(4) . ?
C1 O1 1.297(4) . ?
C1 C2 1.561(4) . ?
C2 O6 1.217(4) . ?
C2 O2 1.290(4) . ?
C3 O7 1.224(4) . ?
C3 O3 1.284(4) . ?
C3 C4 1.542(5) . ?
C4 O8 1.221(4) . ?
C4 O4 1.293(4) . ?
C5 N1 1.345(4) . ?
C5 C6 1.385(5) . ?
C5 H5 0.9300 . ?
C6 C7 1.395(5) . ?
C6 H6 0.9300 . ?
C7 C8 1.363(5) . ?
C7 H7 0.9300 . ?
C8 C9 1.389(5) . ?
C8 H8 0.9300 . ?
C9 N1 1.366(4) . ?
C9 C10 1.475(5) . ?
C10 N2 1.362(4) . ?
C10 C11 1.379(5) . ?
C11 C12 1.373(6) . ?
C11 H11 0.9300 . ?
C12 C13 1.365(6) . ?
C12 H12 0.9300 . ?
C13 C14 1.384(5) . ?
C13 H13 0.9300 . ?
C14 N2 1.339(4) . ?
C14 H14 0.9300 . ?
C15 N3 1.334(5) . ?
C15 C16 1.367(5) . ?
C15 H15 0.9300 . ?
C16 C17 1.391(5) . ?
C16 H16 0.9300 . ?
C17 N4 1.350(4) . ?
C17 C18 1.465(4) . ?
C18 N5 1.342(4) . ?
C18 C19 1.389(5) . ?
C19 C20 1.401(5) . ?
C19 H19 0.9300 . ?
C20 C21 1.364(5) . ?
C20 H20 0.9300 . ?
C21 C22 1.382(5) . ?
C21 H21 0.9300 . ?
C22 N5 1.343(4) . ?
C22 C23 1.463(5) . ?
C23 N6 1.339(4) . ?
C23 C24 1.400(5) . ?
C24 C25 1.364(6) . ?
C24 H24 0.9300 . ?
C25 N7 1.339(5) . ?
C25 H25 0.9300 . ?
C26 N8 1.349(5) . ?
C26 C27 1.376(5) . ?
C26 H26 0.9300 . ?
C27 C28 1.409(5) . ?
C27 H27 0.9300 . ?
C28 N9 1.348(4) . ?
C28 C29 1.463(5) . ?
C29 N10 1.345(4) . ?
C29 C30 1.392(5) . ?
C30 C31 1.385(5) . ?
C30 H30 0.9300 . ?
C31 C32 1.376(5) . ?
C31 H31 0.9300 . ?
C32 C33 1.399(5) . ?
C32 H32 0.9300 . ?
C33 N10 1.345(4) . ?
C33 C34 1.459(5) . ?
C34 N11 1.344(4) . ?
C34 C35 1.397(5) . ?
C35 C36 1.381(5) . ?
C35 H35 0.9300 . ?
C36 N12 1.342(5) . ?
C36 H36 0.9300 . ?
C100 C101 1.419(5) . ?
C100 H10A 0.9600 . ?
C100 H10B 0.9600 . ?
C100 H10C 0.9600 . ?
C101 O100 1.458(8) . ?
C101 H10D 0.9700 . ?
C101 H10E 0.9700 . ?
O1 Cr 1.971(2) . ?
O2 Cr 1.960(2) . ?
O1W H1W1 0.828(19) . ?
O1W H1W2 0.845(19) . ?
O3 Cr 1.958(2) . ?
O2W H2W1 0.832(19) . ?
O2W H2W2 0.852(19) . ?
O4 Cr 1.961(2) . ?
O3W H3W1 0.855(19) . ?
O3W H3W2 0.822(19) . ?
O4W H4W2 0.861(19) . ?
O4W H4W1 0.862(19) . ?
O9 Cl 1.433(4) . ?
O10 Cl 1.383(4) . ?
O11 Cl 1.421(3) . ?
O12 Cl 1.406(5) . ?
O100 H100 0.8200 . ?
Cr N2 2.050(3) . ?
Cr N1 2.050(3) . ?
Fe N10 2.121(3) . ?
Fe N5 2.135(3) . ?
Fe N6 2.157(3) . ?
Fe N11 2.198(3) . ?
Fe N9 2.201(3) . ?
Fe N4 2.222(3) . ?
N3 N4 1.344(4) . ?
N3 H3 0.8600 . ?
N6 N7 1.342(4) . ?
N7 H7A 0.8600 . ?
N8 N9 1.351(4) . ?
N8 H8A 0.8600 . ?
N11 N12 1.355(4) . ?
N12 H121 0.8600 . ?
